data_4309221
loop_
_publ_author_name
'Marty W. DeGroot'
'Nicholas J. Taylor'
'John F. Corrigan'

_publ_contact_author_address
;Department of Chemistry
The University of Western Ontario
London, Ontario, Canada
N6A 5B7
;
_publ_contact_author_email corrigan@uwo.ca
_publ_contact_author_fax (519)661-3022
_publ_contact_author_name 'John F. Corrigan'
_publ_contact_author_phone (519)661-2111x86387
_publ_section_title
;
Controlled Synthesis of Ternary II-II'-VI Nanoclusters and the
Effects of Metal Ion Distribution on Their Spectral Properties
;
_journal_name_full 'Inorganic Chemistry'
_journal_page_first 5447
_journal_page_last 5458
_journal_paper_doi 10.1021/ic0481576
_journal_volume 44
_journal_year 2005
_chemical_formula_sum 'C108 H144 Cd8.8 P4 Se16 Zn1.2'
_chemical_formula_weight 3897.04
_space_group_IT_number 88
_symmetry_cell_setting tetragonal
_symmetry_Int_Tables_number 88
_symmetry_space_group_name_Hall '-I 4ad'
_symmetry_space_group_name_H-M 'I 41/a :2'
_atom_sites_solution_hydrogens geom
_atom_sites_solution_primary direct
_atom_sites_solution_secondary difmap
_audit_creation_method SHELXL-97
_cell_angle_alpha 90.00
_cell_angle_beta 90.00
_cell_angle_gamma 90.00
_cell_formula_units_Z 4
_cell_length_a 25.3442(5)
_cell_length_b 25.3442(5)
_cell_length_c 20.2084(6)
_cell_measurement_reflns_used 14327
_cell_measurement_temperature 200(2)
_cell_volume 12980.4(5)
_computing_cell_refinement DenzoSMN
_computing_data_collection 'Nonius Collect'
_computing_data_reduction DenzoSMN
_computing_molecular_graphics SCHAKAL
_computing_publication_material 'Bruker SHELXTL'
_computing_structure_refinement 'SHELXL-97 (Sheldrick, 1997)'
_computing_structure_solution 'SHELXS-97 (Sheldrick, 1990)'
_diffrn_ambient_temperature 200(2)
_diffrn_measured_fraction_theta_full 0.998
_diffrn_measured_fraction_theta_max 0.998
_diffrn_measurement_device_type 'Nonius KappaCCD'
_diffrn_measurement_method 'Phi frames plus omega to complete'
_diffrn_radiation_monochromator graphite
_diffrn_radiation_probe x-ray
_diffrn_radiation_type MoK\a
_diffrn_radiation_wavelength 0.71073
_diffrn_reflns_av_R_equivalents 0.0831
_diffrn_reflns_av_sigmaI/netI 0.1064
_diffrn_reflns_limit_h_max 32
_diffrn_reflns_limit_h_min -32
_diffrn_reflns_limit_k_max 23
_diffrn_reflns_limit_k_min -23
_diffrn_reflns_limit_l_max 26
_diffrn_reflns_limit_l_min -26
_diffrn_reflns_number 14327
_diffrn_reflns_theta_full 27.51
_diffrn_reflns_theta_max 27.51
_diffrn_reflns_theta_min 2.58
_diffrn_source 'fine-focus sealed tube'
_exptl_absorpt_coefficient_mu 6.205
_exptl_absorpt_correction_type integration
_exptl_crystal_colour colorless
_exptl_crystal_density_diffrn 1.994
_exptl_crystal_density_method 'not measured'
_exptl_crystal_description prism
_exptl_crystal_F_000 7418
_exptl_crystal_recrystallization_method 'overlayering reaction solution (toluene) with heptane'
_exptl_crystal_size_max 0.13
_exptl_crystal_size_mid 0.13
_exptl_crystal_size_min 0.08
_refine_diff_density_max 1.005
_refine_diff_density_min -0.669
_refine_diff_density_rms 0.145
_refine_ls_extinction_method none
_refine_ls_goodness_of_fit_ref 1.010
_refine_ls_hydrogen_treatment mixed
_refine_ls_matrix_type full
_refine_ls_number_parameters 290
_refine_ls_number_reflns 7449
_refine_ls_number_restraints 10
_refine_ls_restrained_S_all 1.010
_refine_ls_R_factor_all 0.1337
_refine_ls_R_factor_gt 0.0525
_refine_ls_shift/su_max 0.346
_refine_ls_shift/su_mean 0.009
_refine_ls_structure_factor_coef Fsqd
_refine_ls_weighting_details 'calc w=1/[\s^2^(Fo^2^)+(0.0501P)^2^+48.6166P] where P=(Fo^2^+2Fc^2^)/3'
_refine_ls_weighting_scheme calc
_refine_ls_wR_factor_gt 0.1104
_refine_ls_wR_factor_ref 0.1324
_reflns_number_gt 3935
_reflns_number_total 7449
_reflns_threshold_expression >2sigma(I)
_cod_data_source_file ic0481576si20041230_030536_1.cif
_cod_data_source_block Complex2a
_cod_depositor_comments
;
The following automatic conversions were performed:
'_exptl_absorpt_correction_type' value 'Integration' changed to
'integration' according to
'/home/saulius/struct/CIF-dictionaries/cif_core.dic' dictionary named
'cif_core.dic' version 2.4.1 from 2010-06-29.

Automatic conversion script
Id: cif_fix_enum 1527 2010-12-29 10:47:43Z saulius 
;
_cod_original_sg_symbol_H-M 'I 41/a'
_cod_original_formula_sum 'C108 H144 Cd8.80 P4 Se16 Zn1.20'
_cod_database_code 4309221

loop_
_symmetry_equiv_pos_as_xyz
'x, y, z'
'-x+1/2, -y, z+1/2'
'-y+3/4, x+1/4, z+1/4'
'y+3/4, -x+3/4, z+3/4'
'x+1/2, y+1/2, z+1/2'
'-x+1, -y+1/2, z+1'
'-y+5/4, x+3/4, z+3/4'
'y+5/4, -x+5/4, z+5/4'
'-x, -y, -z'
'x-1/2, y, -z-1/2'
'y-3/4, -x-1/4, -z-1/4'
'-y-3/4, x-3/4, -z-3/4'
'-x+1/2, -y+1/2, -z+1/2'
'x, y+1/2, -z'
'y-1/4, -x+1/4, -z+1/4'
'-y-1/4, x-1/4, -z-1/4'

loop_
_atom_site_label
_atom_site_type_symbol
_atom_site_fract_x
_atom_site_fract_y
_atom_site_fract_z
_atom_site_U_iso_or_equiv
_atom_site_adp_type
_atom_site_occupancy
_atom_site_symmetry_multiplicity
_atom_site_calc_flag
_atom_site_refinement_flags
_atom_site_disorder_assembly
_atom_site_disorder_group
Cd1 Cd 0.3352(2) 0.2415(2) 0.0139(3) 0.0349(7) Uani 0.70 1 d P A 1
Zn1 Zn 0.3406(8) 0.2419(8) 0.0210(10) 0.025(3) Uiso 0.30 1 d P A 2
Cd2 Cd 0.42558(2) 0.17062(2) -0.12430(3) 0.03584(17) Uani 1 1 d . . .
Cd3 Cd 0.5000 0.2500 0.01229(5) 0.0387(2) Uani 1 2 d S . .
Se1 Se 0.50282(3) 0.15813(3) -0.04341(4) 0.0356(2) Uani 1 1 d . . .
Se2 Se 0.32921(3) 0.16333(3) -0.06757(4) 0.0378(2) Uani 1 1 d . A .
Se3 Se 0.41782(3) 0.22381(3) 0.09124(5) 0.0427(2) Uani 1 1 d . A 1
Se4 Se 0.41694(3) 0.08775(3) -0.20724(4) 0.0400(2) Uani 1 1 d . B 1
P1 P 0.25310(10) 0.24157(10) 0.08863(14) 0.0587(7) Uani 1 1 d D A 1
C1 C 0.3299(3) 0.1015(3) -0.0103(4) 0.039(2) Uani 1 1 d . A 1
C2 C 0.2848(3) 0.0716(3) -0.0051(4) 0.046(2) Uani 1 1 d . A 1
H2A H 0.2537 0.0821 -0.0279 0.055 Uiso 1 1 calc R A 1
C3 C 0.2843(3) 0.0265(3) 0.0331(5) 0.052(2) Uani 1 1 d . A 1
H3A H 0.2529 0.0062 0.0368 0.062 Uiso 1 1 calc R A 1
C4 C 0.3281(4) 0.0112(3) 0.0650(5) 0.054(3) Uani 1 1 d . A 1
H4A H 0.3279 -0.0204 0.0901 0.065 Uiso 1 1 calc R A 1
C5 C 0.3729(3) 0.0409(3) 0.0617(4) 0.045(2) Uani 1 1 d . A 1
H5A H 0.4032 0.0304 0.0861 0.054 Uiso 1 1 calc R A 1
C6 C 0.3748(3) 0.0859(3) 0.0236(4) 0.043(2) Uani 1 1 d . A 1
H6A H 0.4064 0.1060 0.0206 0.052 Uiso 1 1 calc R A 1
C7 C 0.4062(15) 0.2701(16) 0.175(2) 0.104(14) Uiso 0.50 1 d P A 1
C8 C 0.4298(10) 0.2535(9) 0.2306(13) 0.087(8) Uiso 0.50 1 d P A 1
H8A H 0.4680 0.2489 0.2219 0.105 Uiso 0.50 1 calc PR A 1
H8B H 0.4151 0.2187 0.2431 0.105 Uiso 0.50 1 calc PR A 1
C9 C 0.4231(12) 0.2902(13) 0.2861(17) 0.116(11) Uiso 0.50 1 d P A 1
H9A H 0.4338 0.2790 0.3289 0.139 Uiso 0.50 1 calc PR A 1
C10 C 0.4046(12) 0.3339(12) 0.2805(16) 0.079(10) Uiso 0.50 1 d P A 1
H10A H 0.4074 0.3574 0.3169 0.094 Uiso 0.50 1 calc PR A 1
C11 C 0.3795(9) 0.3516(9) 0.2236(13) 0.063(6) Uiso 0.50 1 d P A 1
H11A H 0.3602 0.3837 0.2249 0.075 Uiso 0.50 1 calc PR A 1
C12 C 0.3820(9) 0.3212(8) 0.1606(11) 0.065(6) Uiso 0.50 1 d P A 1
H12A H 0.3461 0.3161 0.1424 0.078 Uiso 0.50 1 calc PR A 1
H12B H 0.4034 0.3405 0.1275 0.078 Uiso 0.50 1 calc PR A 1
C7A C 0.4106(7) 0.2727(6) 0.1592(9) 0.012(4) Uiso 0.50 1 d P C 2
H7AA H 0.4457 0.2598 0.1451 0.015 Uiso 0.50 1 calc PR C 2
H7AB H 0.3840 0.2571 0.1290 0.015 Uiso 0.50 1 calc PR C 2
C8A C 0.4093(8) 0.3250(8) 0.1529(12) 0.060(6) Uiso 0.50 1 d P C 2
H8AA H 0.4136 0.3393 0.1097 0.072 Uiso 0.50 1 calc PR C 2
C9A C 0.4021(11) 0.3608(11) 0.2053(14) 0.092(9) Uiso 0.50 1 d P C 2
H9AA H 0.4068 0.3977 0.1997 0.111 Uiso 0.50 1 calc PR C 2
C10A C 0.3873(11) 0.3380(11) 0.2681(17) 0.066(8) Uiso 0.50 1 d P C 2
H10B H 0.3729 0.3597 0.3019 0.079 Uiso 0.50 1 calc PR C 2
C11A C 0.3937(8) 0.2885(8) 0.2781(12) 0.064(6) Uiso 0.50 1 d P C 2
H11B H 0.3939 0.2755 0.3222 0.077 Uiso 0.50 1 calc PR C 2
C12A C 0.4002(8) 0.2537(8) 0.2267(12) 0.055(5) Uiso 0.50 1 d P C 2
H12C H 0.3979 0.2169 0.2348 0.067 Uiso 0.50 1 calc PR C 2
C13 C 0.4181(3) 0.0290(3) -0.1456(4) 0.039(2) Uani 1 1 d . . .
C14 C 0.3725(3) 0.0012(3) -0.1368(5) 0.054(3) Uani 1 1 d . B .
H14A H 0.3418 0.0098 -0.1615 0.065 Uiso 1 1 calc R . .
C15 C 0.3718(4) -0.0394(4) -0.0913(5) 0.067(3) Uani 1 1 d . . .
H15A H 0.3396 -0.0575 -0.0836 0.080 Uiso 1 1 calc R B .
C16 C 0.4152(4) -0.0545(3) -0.0575(5) 0.056(3) Uani 1 1 d . B .
H16A H 0.4137 -0.0834 -0.0277 0.068 Uiso 1 1 calc R . .
C17 C 0.4610(3) -0.0274(3) -0.0668(4) 0.049(2) Uani 1 1 d . . .
H17A H 0.4919 -0.0376 -0.0433 0.059 Uiso 1 1 calc R B .
C18 C 0.4632(3) 0.0148(3) -0.1102(5) 0.051(2) Uani 1 1 d . B .
H18A H 0.4951 0.0339 -0.1158 0.061 Uiso 1 1 calc R . .
C19 C 0.2599(5) 0.2066(4) 0.1688(5) 0.097(4) Uiso 1 1 d D . .
H19A H 0.2862 0.2248 0.1968 0.116 Uiso 1 1 calc R A 1
H19B H 0.2256 0.2067 0.1924 0.116 Uiso 1 1 calc R A 1
C20 C 0.2780(7) 0.1479(6) 0.1557(9) 0.159(7) Uiso 1 1 d . A .
H20A H 0.2547 0.1332 0.1210 0.190 Uiso 1 1 calc R . .
H20B H 0.3140 0.1493 0.1368 0.190 Uiso 1 1 calc R . .
C21 C 0.2788(7) 0.1139(7) 0.2055(9) 0.174(7) Uiso 1 1 d . . .
H21A H 0.2890 0.0790 0.1891 0.260 Uiso 1 1 calc R A .
H21B H 0.2437 0.1119 0.2256 0.260 Uiso 1 1 calc R . .
H21C H 0.3044 0.1257 0.2388 0.260 Uiso 1 1 calc R . .
C22 C 0.1910(6) 0.2216(8) 0.0464(10) 0.077(6) Uiso 0.60 1 d PD A 1
H22A H 0.1874 0.1829 0.0510 0.092 Uiso 0.60 1 calc PR A 1
H22B H 0.1612 0.2378 0.0706 0.092 Uiso 0.60 1 calc PR A 1
C23 C 0.1851(7) 0.2342(8) -0.0217(10) 0.079(6) Uiso 0.60 1 d P A 1
H23A H 0.2156 0.2187 -0.0453 0.095 Uiso 0.60 1 calc PR A 1
H23B H 0.1884 0.2730 -0.0258 0.095 Uiso 0.60 1 calc PR A 1
C24 C 0.1370(7) 0.2184(7) -0.0582(10) 0.088(6) Uiso 0.60 1 d P A 1
H24A H 0.1397 0.2301 -0.1043 0.132 Uiso 0.60 1 calc PR A 1
H24B H 0.1061 0.2347 -0.0375 0.132 Uiso 0.60 1 calc PR A 1
H24C H 0.1334 0.1799 -0.0569 0.132 Uiso 0.60 1 calc PR A 1
C25 C 0.215(2) 0.3052(15) 0.072(3) 0.38(4) Uiso 0.60 1 d PD A 1
H25A H 0.1984 0.2818 0.0416 0.456 Uiso 0.60 1 calc PR A 1
C26 C 0.2320(8) 0.3565(8) 0.0817(11) 0.090(6) Uiso 0.60 1 d P A 1
H26A H 0.2670 0.3613 0.0598 0.108 Uiso 0.60 1 calc PR A 1
C27 C 0.2164(8) 0.4040(8) 0.1080(11) 0.080(6) Uiso 0.60 1 d P A 1
H27A H 0.2172 0.4311 0.0734 0.120 Uiso 0.60 1 calc PR A 1
H27B H 0.2403 0.4140 0.1439 0.120 Uiso 0.60 1 calc PR A 1
H27C H 0.1804 0.4007 0.1253 0.120 Uiso 0.60 1 calc PR A 1
C22A C 0.2034(9) 0.1913(9) 0.0593(13) 0.071(8) Uiso 0.40 1 d PD D 2
H22C H 0.2318 0.2162 0.0694 0.107 Uiso 0.40 1 calc PR D 2
H22D H 0.2169 0.1551 0.0617 0.107 Uiso 0.40 1 calc PR D 2
H22E H 0.1747 0.1957 0.0913 0.107 Uiso 0.40 1 calc PR D 2
C23A C 0.1840(13) 0.2011(13) -0.0054(19) 0.095(10) Uiso 0.40 1 d P D 2
H23C H 0.1993 0.2278 -0.0323 0.114 Uiso 0.40 1 calc PR D 2
C24A C 0.1404(13) 0.1696(13) -0.0295(18) 0.122(13) Uiso 0.40 1 d P D 2
H24D H 0.1303 0.1817 -0.0738 0.183 Uiso 0.40 1 calc PR D 2
H24E H 0.1103 0.1732 0.0005 0.183 Uiso 0.40 1 calc PR D 2
H24F H 0.1511 0.1325 -0.0317 0.183 Uiso 0.40 1 calc PR D 2
C26A C 0.2637(11) 0.3431(11) 0.1301(15) 0.076(8) Uiso 0.40 1 d P A 2
H26B H 0.3001 0.3369 0.1382 0.092 Uiso 0.40 1 calc PR A 2
C27A C 0.2392(15) 0.3987(16) 0.129(2) 0.119(14) Uiso 0.40 1 d P A 2
H27D H 0.2674 0.4252 0.1298 0.178 Uiso 0.40 1 calc PR A 2
H27E H 0.2163 0.4033 0.1674 0.178 Uiso 0.40 1 calc PR A 2
H27F H 0.2184 0.4030 0.0883 0.178 Uiso 0.40 1 calc PR A 2
C25A C 0.2331(7) 0.3086(5) 0.1201(10) 0.140(6) Uiso 1 1 d D . .
H25B H 0.2076 0.3078 0.1578 0.168 Uiso 1 1 calc R A 1

loop_
_atom_site_aniso_label
_atom_site_aniso_U_11
_atom_site_aniso_U_22
_atom_site_aniso_U_33
_atom_site_aniso_U_23
_atom_site_aniso_U_13
_atom_site_aniso_U_12
Cd1 0.0300(14) 0.0382(9) 0.0366(18) 0.0018(9) -0.0007(11) -0.0027(9)
Cd2 0.0344(3) 0.0324(3) 0.0408(4) 0.0028(3) 0.0003(3) -0.0002(2)
Cd3 0.0354(5) 0.0404(5) 0.0404(6) 0.000 0.000 0.0032(4)
Se1 0.0307(4) 0.0354(4) 0.0407(6) 0.0024(4) 0.0020(4) -0.0009(3)
Se2 0.0327(4) 0.0365(4) 0.0442(6) 0.0037(4) 0.0011(4) -0.0013(3)
Se3 0.0425(5) 0.0436(5) 0.0421(6) 0.0015(4) 0.0040(4) 0.0007(4)
Se4 0.0406(5) 0.0353(4) 0.0440(6) 0.0010(4) -0.0048(4) 0.0010(4)
P1 0.0481(14) 0.0673(17) 0.061(2) 0.0023(15) 0.0068(13) -0.0040(12)
C1 0.042(5) 0.037(4) 0.038(5) 0.002(4) 0.005(4) 0.001(4)
C2 0.025(4) 0.062(6) 0.050(6) -0.001(5) -0.002(4) -0.004(4)
C3 0.052(6) 0.051(5) 0.052(7) 0.019(5) 0.007(5) -0.021(4)
C4 0.065(6) 0.045(5) 0.052(7) 0.021(5) -0.001(5) -0.013(5)
C5 0.044(5) 0.045(5) 0.046(6) 0.006(4) -0.009(4) -0.001(4)
C6 0.039(5) 0.038(5) 0.054(6) 0.003(4) 0.005(4) -0.006(4)
C13 0.043(5) 0.031(4) 0.043(6) -0.001(4) 0.003(4) -0.001(4)
C14 0.040(5) 0.043(5) 0.081(8) 0.001(5) -0.007(5) 0.007(4)
C15 0.046(6) 0.055(6) 0.099(10) 0.019(6) 0.015(6) -0.009(5)
C16 0.061(6) 0.040(5) 0.068(8) 0.012(5) 0.017(6) -0.006(5)
C17 0.054(6) 0.048(5) 0.045(6) 0.006(5) -0.010(5) 0.007(4)
C18 0.051(5) 0.051(5) 0.051(7) 0.010(5) -0.016(5) -0.011(4)

loop_
_atom_type_symbol
_atom_type_description
_atom_type_scat_dispersion_real
_atom_type_scat_dispersion_imag
_atom_type_scat_source
C C 0.0033 0.0016 'International Tables Vol C Tables 4.2.6.8 and 6.1.1.4'
H H 0.0000 0.0000 'International Tables Vol C Tables 4.2.6.8 and 6.1.1.4'
P P 0.1023 0.0942 'International Tables Vol C Tables 4.2.6.8 and 6.1.1.4'
Zn Zn 0.2839 1.4301 'International Tables Vol C Tables 4.2.6.8 and 6.1.1.4'
Se Se -0.0929 2.2259 'International Tables Vol C Tables 4.2.6.8 and 6.1.1.4'
Cd Cd -0.8075 1.2024 'International Tables Vol C Tables 4.2.6.8 and 6.1.1.4'

loop_
_geom_angle_atom_site_label_1
_geom_angle_atom_site_label_2
_geom_angle_atom_site_label_3
_geom_angle
_geom_angle_site_symmetry_1
_geom_angle_site_symmetry_3
_geom_angle_publ_flag
P1 Cd1 Se2 109.1(2) . . ?
P1 Cd1 Se4 106.2(2) . 11_665 ?
Se2 Cd1 Se4 114.1(2) . 11_665 ?
P1 Cd1 Se3 107.0(2) . . ?
Se2 Cd1 Se3 107.0(2) . . ?
Se4 Cd1 Se3 113.1(2) 11_665 . ?
Se1 Cd2 Se1 129.05(4) . 11_665 ?
Se1 Cd2 Se4 111.19(3) . . ?
Se1 Cd2 Se4 99.80(3) 11_665 . ?
Se1 Cd2 Se2 114.20(3) . . ?
Se1 Cd2 Se2 99.72(3) 11_665 . ?
Se4 Cd2 Se2 97.87(3) . . ?
Se1 Cd3 Se1 128.43(5) . 6_554 ?
Se1 Cd3 Se3 117.13(2) . 6_554 ?
Se1 Cd3 Se3 93.27(2) 6_554 6_554 ?
Se1 Cd3 Se3 93.27(2) . . ?
Se1 Cd3 Se3 117.13(2) 6_554 . ?
Se3 Cd3 Se3 107.75(5) 6_554 . ?
Cd2 Se1 Cd3 98.33(3) . . ?
Cd2 Se1 Cd2 98.10(3) . 16_655 ?
Cd3 Se1 Cd2 98.40(3) . 16_655 ?
C1 Se2 Cd1 103.8(3) . . ?
C1 Se2 Zn1 101.5(5) . . ?
Cd1 Se2 Zn1 3.5(5) . . ?
C1 Se2 Cd2 107.4(2) . . ?
Cd1 Se2 Cd2 99.48(13) . . ?
Zn1 Se2 Cd2 97.7(5) . . ?
C7 Se3 Cd1 105.9(11) . . ?
C7 Se3 Cd3 116.8(11) . . ?
Cd1 Se3 Cd3 102.62(14) . . ?
C13 Se4 Cd1 104.5(3) . 16_655 ?
C13 Se4 Cd2 101.4(2) . . ?
Cd1 Se4 Cd2 102.80(14) 16_655 . ?
C19 P1 C22 110.4(7) . . ?
C19 P1 C25A 99.3(7) . . ?
C22 P1 C25A 100.0(8) . . ?
C19 P1 C25 127(2) . . ?
C22 P1 C25 73.8(19) . . ?
C25A P1 C25 33.1(19) . . ?
C19 P1 Cd1 116.0(4) . . ?
C22 P1 Cd1 114.5(7) . . ?
C25A P1 Cd1 114.6(6) . . ?
C25 P1 Cd1 107.7(18) . . ?
C2 C1 C6 119.3(8) . . ?
C2 C1 Se2 118.8(6) . . ?
C6 C1 Se2 121.9(6) . . ?
C1 C2 C3 120.4(8) . . ?
C4 C3 C2 120.1(8) . . ?
C3 C4 C5 120.5(8) . . ?
C4 C5 C6 120.9(8) . . ?
C5 C6 C1 118.8(7) . . ?
C8 C7 C12 129(3) . . ?
C8 C7 Se3 116(3) . . ?
C12 C7 Se3 113(3) . . ?
C7 C8 C9 113(3) . . ?
C10 C9 C8 124(3) . . ?
C9 C10 C11 123(3) . . ?
C10 C11 C12 121(2) . . ?
C7 C12 C11 108(2) . . ?
C8A C7A C12A 114.2(17) . . ?
C7A C8A C9A 125(2) . . ?
C8A C9A C10A 116(2) . . ?
C11A C10A C9A 120(3) . . ?
C10A C11A C12A 122(3) . . ?
C11A C12A C7A 121.0(19) . . ?
C14 C13 C18 119.5(8) . . ?
C14 C13 Se4 117.8(7) . . ?
C18 C13 Se4 122.7(6) . . ?
C13 C14 C15 118.9(8) . . ?
C16 C15 C14 122.5(8) . . ?
C15 C16 C17 118.9(9) . . ?
C16 C17 C18 120.6(8) . . ?
C17 C18 C13 119.5(8) . . ?
C20 C19 P1 109.3(10) . . ?
C21 C20 C19 119.3(16) . . ?
C23 C22 P1 118.1(14) . . ?
C22 C23 C24 120.5(16) . . ?
C25A C25 C26 70(4) . . ?
C25A C25 P1 72.2(13) . . ?
C26 C25 P1 128(4) . . ?
C25 C26 C27 142(3) . . ?
C25 C26 C25A 45(2) . . ?
C27 C26 C25A 122.5(19) . . ?
C22A C23A C24A 118(3) . . ?
C25A C26A C27A 114(3) . . ?
C25 C25A C26A 119(4) . . ?
C25 C25A C26 65(3) . . ?
C26A C25A C26 58.9(17) . . ?
C25 C25A P1 74.7(14) . . ?
C26A C25A P1 123.1(19) . . ?
C26 C25A P1 125.7(14) . . ?

loop_
_geom_bond_atom_site_label_1
_geom_bond_atom_site_label_2
_geom_bond_distance
_geom_bond_site_symmetry_2
_geom_bond_publ_flag
Cd1 P1 2.572(7) . ?
Cd1 Se2 2.581(6) . ?
Cd1 Se4 2.588(6) 11_665 ?
Cd1 Se3 2.651(5) . ?
Zn1 Se2 2.69(2) . ?
Cd2 Se1 2.5698(10) . ?
Cd2 Se1 2.5936(10) 11_665 ?
Cd2 Se4 2.6960(10) . ?
Cd2 Se2 2.7044(10) . ?
Cd3 Se1 2.5872(9) . ?
Cd3 Se1 2.5872(9) 6_554 ?
Cd3 Se3 2.7063(10) 6_554 ?
Cd3 Se3 2.7063(10) . ?
Se1 Cd2 2.5936(10) 16_655 ?
Se2 C1 1.949(8) . ?
Se3 C7 2.08(4) . ?
Se4 C13 1.942(8) . ?
Se4 Cd1 2.588(6) 16_655 ?
P1 C19 1.854(10) . ?
P1 C22 1.861(12) . ?
P1 C25A 1.883(12) . ?
P1 C25 1.907(16) . ?
C1 C2 1.375(10) . ?
C1 C6 1.387(10) . ?
C2 C3 1.380(11) . ?
C3 C4 1.340(12) . ?
C4 C5 1.364(11) . ?
C5 C6 1.377(11) . ?
C7 C8 1.34(4) . ?
C7 C12 1.46(4) . ?
C8 C9 1.47(4) . ?
C9 C10 1.21(4) . ?
C10 C11 1.39(4) . ?
C11 C12 1.49(3) . ?
C7A C8A 1.33(3) . ?
C7A C12A 1.47(3) . ?
C8A C9A 1.40(3) . ?
C9A C10A 1.44(4) . ?
C10A C11A 1.28(3) . ?
C11A C12A 1.37(3) . ?
C13 C14 1.365(10) . ?
C13 C18 1.395(11) . ?
C14 C15 1.381(12) . ?
C15 C16 1.349(12) . ?
C16 C17 1.363(11) . ?
C17 C18 1.384(11) . ?
C19 C20 1.578(17) . ?
C20 C21 1.33(2) . ?
C22 C23 1.42(2) . ?
C23 C24 1.48(2) . ?
C25 C25A 1.08(6) . ?
C25 C26 1.39(5) . ?
C26 C27 1.37(3) . ?
C26 C25A 1.44(2) . ?
C22A C23A 1.42(4) . ?
C23A C24A 1.45(4) . ?
C26A C25A 1.19(3) . ?
C26A C27A 1.54(4) . ?
